data_4310642
loop_
_publ_author_name
'Masahiro Shikano'
'Claude Delmas'
'Jacques Darriet'

_publ_contact_author_address
;
ICMCB-CNRS, 87 AV. Dr. Schweitzer
33608 PESSAC cedex FRANCE
;
_publ_contact_author_email darriet@icmcb.u-bordeaux.fr
_publ_contact_author_fax '33 (0)5 40 00 27 61'
_publ_contact_author_name 'J. Darriet'
_publ_contact_author_phone '33 (0)5 40 00 62 59'
_publ_section_title
;
 NaRuO2 and NaxRuO2.yH2O: New Oxide and Oxyhydrate with Two Dimensional
 RuO2Layers
;
_journal_name_full 'Inorganic Chemistry'
_journal_page_first 1214
_journal_page_last 1216
_journal_paper_doi 10.1021/ic035324d
_journal_volume 43
_journal_year 2004
_chemical_formula_sum 'H0.9 Na0.22 O2.45 Ru'
_chemical_formula_weight 146.3
_chemical_name_systematic ' ?'
_space_group_IT_number 166
_symmetry_cell_setting trigonal
_symmetry_space_group_name_Hall '-R 3 2"'
_symmetry_space_group_name_H-M 'R -3 m :H'
_audit_creation_method 'Jana2000 Version : 30/01/2003'
_cell_angle_alpha 90
_cell_angle_beta 90
_cell_angle_gamma 120
_cell_formula_units_Z 3
_cell_length_a 2.9298
_cell_length_b 2.9298
_cell_length_c 21.9127
_cell_volume 162.893
_computing_publication_material '(Jana2000; Petricek and Dusek, 2000)'
_computing_structure_refinement '(Jana2000; Petricek and Dusek, 2000)'
_diffrn_measurement_device_type 'Nonius CCD'
_diffrn_radiation_type 'Mo K\a'
_diffrn_radiation_wavelength 0.71069
_diffrn_reflns_av_R_equivalents 0.0905
_diffrn_reflns_av_sigmaI/netI 0.0628
_diffrn_reflns_limit_h_max 5
_diffrn_reflns_limit_h_min -5
_diffrn_reflns_limit_k_max 4
_diffrn_reflns_limit_k_min -4
_diffrn_reflns_limit_l_max 38
_diffrn_reflns_limit_l_min -39
_diffrn_reflns_number 1125
_diffrn_reflns_theta_max 39.93
_diffrn_reflns_theta_min 2.79
_exptl_absorpt_coefficient_mu 6.898
_exptl_absorpt_correction_T_max 1.000
_exptl_absorpt_correction_T_min 1.000
_exptl_absorpt_correction_type none
_exptl_crystal_density_diffrn 4.4718
_exptl_crystal_F_000 202
_refine_diff_density_max 1.92
_refine_diff_density_min -1.60
_refine_ls_extinction_method none
_refine_ls_goodness_of_fit_gt 1.58
_refine_ls_goodness_of_fit_ref 1.58
_refine_ls_number_parameters 10
_refine_ls_number_reflns 88
_refine_ls_R_factor_all 0.0417
_refine_ls_R_factor_gt 0.0417
_refine_ls_shift/su_max 0.0000
_refine_ls_shift/su_mean 0.0000
_refine_ls_structure_factor_coef Fsqd
_refine_ls_weighting_details w=1/(\s^2^(I)+0.0009I^2^)
_refine_ls_weighting_scheme sigma
_refine_ls_wR_factor_gt 0.0774
_refine_ls_wR_factor_ref 0.0774
_reflns_number_gt 88
_reflns_number_total 161
_reflns_threshold_expression I>3\s(I)
_cod_data_source_file ic035324dsi20031117_043412.cif
_cod_data_source_block (I)
_cod_depositor_comments
;
The following automatic conversions were performed:
'_exptl_absorpt_correction_type' value 'None' changed to 'none' according
to '/home/saulius/struct/CIF-dictionaries/cif_core.dic' dictionary named
'cif_core.dic' version 2.4.1 from 2010-06-29.

Automatic conversion script
Id: cif_fix_enum 1527 2010-12-29 10:47:43Z saulius 
;
_cod_original_sg_symbol_H-M 'R -3 m'
_cod_original_formula_sum 'H0.9 Na0.22 O2.45 Ru1'
_cod_database_code 4310642
_cod_database_fobs_code 4310642

loop_
_symmetry_equiv_pos_site_id
_symmetry_equiv_pos_as_xyz
1 x,y,z
2 -y,x-y,z
3 -y,-x,z
4 -x+y,-x,z
5 x,x-y,z
6 -x+y,y,z
7 -x,-y,-z
8 y,-x+y,-z
9 y,x,-z
10 x-y,x,-z
11 -x,-x+y,-z
12 x-y,-y,-z
13 2/3+x,1/3+y,1/3+z
14 2/3-y,1/3+x-y,1/3+z
15 2/3-y,1/3-x,1/3+z
16 2/3-x+y,1/3-x,1/3+z
17 2/3+x,1/3+x-y,1/3+z
18 2/3-x+y,1/3+y,1/3+z
19 2/3-x,1/3-y,1/3-z
20 2/3+y,1/3-x+y,1/3-z
21 2/3+y,1/3+x,1/3-z
22 2/3+x-y,1/3+x,1/3-z
23 2/3-x,1/3-x+y,1/3-z
24 2/3+x-y,1/3-y,1/3-z
25 1/3+x,2/3+y,2/3+z
26 1/3-y,2/3+x-y,2/3+z
27 1/3-y,2/3-x,2/3+z
28 1/3-x+y,2/3-x,2/3+z
29 1/3+x,2/3+x-y,2/3+z
30 1/3-x+y,2/3+y,2/3+z
31 1/3-x,2/3-y,2/3-z
32 1/3+y,2/3-x+y,2/3-z
33 1/3+y,2/3+x,2/3-z
34 1/3+x-y,2/3+x,2/3-z
35 1/3-x,2/3-x+y,2/3-z
36 1/3+x-y,2/3-y,2/3-z

loop_
_atom_site_label
_atom_site_type_symbol
_atom_site_adp_type
_atom_site_fract_x
_atom_site_fract_y
_atom_site_fract_z
_atom_site_U_iso_or_equiv
_atom_site_symmetry_multiplicity
_atom_site_occupancy
_atom_site_calc_flag
_atom_site_refinement_flags
_atom_site_disorder_assembly
_atom_site_disorder_group
global Ru Uani 0 0 0.5 0.0432(6) 3 1 d . . .
(I) O Uani 0 0 0.1172(3) 0.0307(19) 6 1 d . . .
Na Na Uiso 0 0 0 0.045(8) 3 0.22 d . . .
O2h Na Uiso 0.155(6) 0.310(13) -0.0002(16) 0.033(7) 18 0.075 d . . .

loop_
_atom_site_aniso_label
_atom_site_aniso_type_symbol
_atom_site_aniso_U_11
_atom_site_aniso_U_22
_atom_site_aniso_U_33
_atom_site_aniso_U_12
_atom_site_aniso_U_13
_atom_site_aniso_U_23
global Ru 0.0578(8) 0.0578(8) 0.0140(4) 0.0289(4) 0 0
(I) O 0.035(3) 0.035(3) 0.022(2) 0.0175(13) 0 0

loop_
_atom_type_symbol
_atom_type_scat_dispersion_real
_atom_type_scat_dispersion_imag
_atom_type_scat_source
Na 0.036 0.025 'International Tables Vol C Tables  4.2.6.8 and 6.1.1.1'
Ru -1.259 0.836 'International Tables Vol C Tables  4.2.6.8 and 6.1.1.1'
O 0.011 0.006 'International Tables Vol C Tables  4.2.6.8 and 6.1.1.1'
H 0.000 0.000 'International Tables Vol C Tables  4.2.6.8 and 6.1.1.1'

loop_
_geom_bond_atom_site_label_1
_geom_bond_atom_site_label_2
_geom_bond_site_symmetry_1
_geom_bond_site_symmetry_2
_geom_bond_distance
_geom_bond_publ_flag
Ru O1 . 13_445 2.009(4) yes
Ru O1 . 13_455 2.009(4) yes
Ru O1 . 13_555 2.009(4) yes
Ru O1 . 31_445 2.009(4) yes
Ru O1 . 31_545 2.009(4) yes
Ru O1 . 31_555 2.009(4) yes
O1 O1 . 19_445 2.750(7) yes
O1 O1 . 19_455 2.750(7) yes
O1 O1 . 19_555 2.750(7) yes
O1 Na . . 2.568(7) yes
O1 O2h . . 2.69(4) yes
O1 O2h . 7_555 2.69(4) yes
O1 O2h . 2_555 2.69(4) yes
O1 O2h . 8_555 2.69(4) yes
O1 O2h . 4_555 2.69(4) yes
O1 O2h . 10_555 2.69(4) yes
Na O2h . 1_445 2.283(15) yes
Na O2h . 1_545 2.28(3) yes
Na O2h . . 0.79(3) yes
Na O2h . 7_555 0.79(3) yes
Na O2h . 7_565 2.28(3) yes
Na O2h . 7_665 2.283(15) yes
Na O2h . 2_555 0.79(3) yes
Na O2h . 2_655 2.28(4) yes
Na O2h . 2_665 2.28(2) yes
Na O2h . 8_445 2.28(2) yes
Na O2h . 8_455 2.28(4) yes
Na O2h . 8_555 0.79(3) yes
Na O2h . 4_455 2.28(3) yes
Na O2h . 4_555 0.79(3) yes
Na O2h . 4_565 2.28(2) yes
Na O2h . 10_545 2.28(2) yes
Na O2h . 10_555 0.79(3) yes
Na O2h . 10_655 2.28(3) yes
O2h O2h . 7_555 1.57(4) yes
O2h O2h . 7_565 1.75(4) yes
O2h O2h . 7_665 1.75(2) yes
O2h O2h . 2_555 1.36(3) yes
O2h O2h . 2_565 2.54(5) yes
O2h O2h . 2_655 2.54(5) yes
O2h O2h . 2_665 1.57(3) yes
O2h O2h . 8_455 2.28(4) yes
O2h O2h . 8_555 0.79(5) yes
O2h O2h . 8_565 2.28(5) yes
O2h O2h . 4_455 2.54(3) yes
O2h O2h . 4_555 1.36(4) yes
O2h O2h . 4_565 1.57(4) yes
O2h O2h . 4_665 2.54(3) yes
O2h O2h . 10_555 0.79(3) yes
O2h O2h . 10_655 2.28(4) yes
O2h O2h . 10_665 2.28(3) yes
